data_4345034
loop_
_publ_author_name
'Parvin, Nasrina'
'Pal, Shiv'
'Khan, Shabana'
'Das, Shubhajit'
'Pati, Swapan K.'
'Roesky, Herbert W.'

_publ_section_title
;
 Unique Approach to Copper(I) Silylene Chalcogenone Complexes.
;
_journal_issue 3
_journal_name_full 'Inorganic chemistry'
_journal_page_first 1706
_journal_page_last 1712
_journal_paper_doi 10.1021/acs.inorgchem.6b02833
_journal_volume 56
_journal_year 2017
_chemical_formula_moiety 'C76 H64 Br Cu N2 S'
_chemical_formula_sum 'C76 H64 Br Cu N2 S'
_chemical_formula_weight 1180.80
_space_group_crystal_system monoclinic
_space_group_IT_number 14
_space_group_name_Hall '-P 2ybc'
_space_group_name_H-M_alt 'P 1 21/c 1'
_symmetry_space_group_name_Hall '-P 2ybc'
_symmetry_space_group_name_H-M 'P 1 21/c 1'
_atom_sites_solution_hydrogens geom
_audit_creation_method SHELXL-2014/7
_cell_angle_alpha 90
_cell_angle_beta 99.889(3)
_cell_angle_gamma 90
_cell_formula_units_Z 4
_cell_length_a 20.9505(9)
_cell_length_b 12.6441(6)
_cell_length_c 24.9325(10)
_cell_measurement_reflns_used 9953
_cell_measurement_temperature 100(2)
_cell_measurement_theta_max 18.17
_cell_measurement_theta_min 2.27
_cell_volume 6506.5(5)
_computing_cell_refinement 'Bruker SAINT'
_computing_data_collection 'Bruker APEX2'
_computing_data_reduction 'Bruker SAINT'
_computing_molecular_graphics 'Bruker SHELXTL'
_computing_publication_material 'Bruker SHELXTL'
_computing_structure_refinement 'SHELXL-2014 (Sheldrick 2014)'
_computing_structure_solution 'SHELXS-97 (Sheldrick 2008)'
_diffrn_ambient_temperature 100(2)
_diffrn_measured_fraction_theta_full 0.997
_diffrn_measured_fraction_theta_max 0.997
_diffrn_measurement_device_type 'Bruker APEX-II CCD'
_diffrn_measurement_method '\f and \w scans'
_diffrn_radiation_type MoK\a
_diffrn_radiation_wavelength 0.71073
_diffrn_reflns_av_R_equivalents 0.1407
_diffrn_reflns_av_unetI/netI 0.0579
_diffrn_reflns_Laue_measured_fraction_full 0.997
_diffrn_reflns_Laue_measured_fraction_max 0.997
_diffrn_reflns_limit_h_max 18
_diffrn_reflns_limit_h_min -18
_diffrn_reflns_limit_k_max 11
_diffrn_reflns_limit_k_min -11
_diffrn_reflns_limit_l_max 22
_diffrn_reflns_limit_l_min -22
_diffrn_reflns_number 78151
_diffrn_reflns_point_group_measured_fraction_full 0.997
_diffrn_reflns_point_group_measured_fraction_max 0.997
_diffrn_reflns_theta_full 18.342
_diffrn_reflns_theta_max 18.342
_diffrn_reflns_theta_min 2.130
_exptl_absorpt_coefficient_mu 1.025
_exptl_absorpt_correction_type multi-scan
_exptl_absorpt_process_details 'Sheldrick, G. M. (2012) SADABS. Bruker AXS Inc., Madison, Wisconsin, USA.'
_exptl_crystal_colour colorless
_exptl_crystal_density_diffrn 1.205
_exptl_crystal_description block
_exptl_crystal_F_000 2456
_exptl_crystal_size_max 0.110
_exptl_crystal_size_mid 0.100
_exptl_crystal_size_min 0.100
_exptl_transmission_factor_max 0.0524
_exptl_transmission_factor_min 0.0397
_platon_squeeze_details
;
TITL c1_a.res in P2(1)/c
CELL   20.9505   12.6441   24.9325     90.00     99.89     90.00
SPGR P21/c
# Solvent Accessible Volume =    1010.8
# Electrons Found in S.A.V. =     193.7
# Note: Atoms in Void as Cxxx and Qxxx all others
C101 0.894 0.220 0.017 !       2.83 eA-3
C102 0.069 0.763 0.041 !       2.38 eA-3
C103 0.104 0.628 0.467 !       2.33 eA-3
C104 0.034 0.840 0.038 !       2.03 eA-3
C105 0.986 0.783 0.065 !       1.98 eA-3
C106 0.990 0.328 0.385 !       1.92 eA-3
C107 0.900 0.357 0.437 !       1.85 eA-3
C108 0.067 0.875 0.114 !       1.68 eA-3
C109 1.015 0.781 0.031 !       1.66 eA-3
Q110 0.634 0.550 0.478 !       1.59 eA-3
C111 0.938 0.065 0.002 !       1.42 eA-3
Q112 0.645 0.873 0.030 !       1.13 eA-3
C113 0.030 0.753 0.489 !       1.08 eA-3
Q114 0.804 0.022 0.103 !       1.06 eA-3
Q115 0.768 0.014 0.133 !       1.01 eA-3
Q116 0.358 0.437 0.413 !       1.00 eA-3
Q117 0.206 0.579 0.384 !       0.91 eA-3
C118 0.971 0.951 0.063 !       0.86 eA-3
Q119 0.966 0.110 0.451 !       0.83 eA-3
Q120 0.298 0.983 0.024 !       0.75 eA-3
C121 0.920 0.279 0.397 !       0.74 eA-3
Q122 0.995 0.702 0.087 !       0.74 eA-3
Q123 0.782 0.278 0.210 !       0.73 eA-3
Q124 0.882 0.222 0.414 !       0.73 eA-3
C125 0.044 0.690 0.429 !       0.71 eA-3
Q126 0.905 0.469 0.443 !       0.71 eA-3
Q127 0.992 0.825 0.477 !       0.69 eA-3
C128 0.921 0.405 0.344 !       0.69 eA-3
C129 0.064 0.580 0.419 !       0.66 eA-3
Q130 0.223 0.346 0.381 !       0.66 eA-3
Q131 0.058 0.550 0.329 !       0.66 eA-3
Q132 0.801 0.266 0.406 !       0.65 eA-3
C133 0.099 0.816 0.467 !       0.65 eA-3
C134 0.049 0.642 0.014 !       0.64 eA-3
Q135 0.568 0.719 0.376 !       0.64 eA-3
C136 0.895 0.291 0.047 !       0.64 eA-3
Q137 0.989 0.685 0.038 !       0.63 eA-3
Q138 0.928 0.909 0.101 !       0.63 eA-3
Q139 0.753 0.842 0.217 !       0.61 eA-3
Q140 0.168 0.675 0.407 !       0.61 eA-3
C141 0.831 0.410 0.491 !       0.60 eA-3
Q142 0.246 0.235 0.180 !       0.60 eA-3
Q143 0.993 0.673 0.062 !       0.60 eA-3
Q144 0.732 0.332 0.289 !       0.59 eA-3
Q145 0.026 0.832 0.445 !       0.59 eA-3
Q146 0.974 0.168 0.555 !       0.59 eA-3
Q147 0.741 0.032 0.029 !       0.58 eA-3
Q148 0.727 0.328 0.109 !       0.57 eA-3
Q149 0.789 0.374 0.045 !       0.56 eA-3
Q150 0.909 0.205 0.094 !       0.56 eA-3
Q151 0.931 0.519 0.117 !       0.56 eA-3
Q152 0.913 0.230 0.163 !       0.56 eA-3
Q153 0.197 0.839 0.463 !       0.55 eA-3
Q154 0.321 0.610 0.263 !       0.55 eA-3
Q155 0.546 0.701 0.306 !       0.55 eA-3
Q156 0.818 0.861 0.006 !       0.55 eA-3
Q157 0.393 0.234 0.399 !       0.55 eA-3
C158 0.043 0.273 0.020 !       0.55 eA-3
Q159 0.361 0.329 0.016 !       0.55 eA-3
Q160 0.038 0.017 0.330 !       0.54 eA-3
Q161 0.885 0.474 0.482 !       0.54 eA-3
Q162 0.840 0.717 0.217 !       0.54 eA-3
Q163 0.545 0.629 0.273 !       0.54 eA-3
Q164 0.643 0.226 0.423 !       0.54 eA-3
C165 0.084 0.539 0.451 !       0.54 eA-3
Q166 0.317 0.645 0.070 !       0.54 eA-3
Q167 0.749 0.721 0.017 !       0.54 eA-3
Q168 0.379 0.623 0.469 !       0.53 eA-3
Q169 0.621 0.670 0.133 !       0.53 eA-3
Q170 0.076 0.779 0.158 !       0.52 eA-3
Q171 0.861 0.341 0.014 !       0.52 eA-3
Q172 0.786 0.348 0.304 !       0.52 eA-3
Q173 0.191 0.971 0.436 !       0.52 eA-3
Q174 0.263 0.049 0.154 !       0.52 eA-3
Q175 0.394 0.533 0.416 !       0.52 eA-3
Q176 0.713 0.799 0.352 !       0.51 eA-3
Q177 0.847 0.251 0.071 !       0.51 eA-3
Q178 0.334 0.809 0.376 !       0.51 eA-3
Q179 0.137 0.310 0.381 !       0.51 eA-3
Q180 0.857 0.297 0.366 !       0.51 eA-3
Q181 0.684 0.673 0.377 !       0.50 eA-3
Q182 0.357 0.814 0.411 !       0.50 eA-3
Q183 0.645 0.294 0.149 !       0.50 eA-3
Q184 0.033 0.875 0.314 !       0.50 eA-3
;
_refine_diff_density_max 0.669
_refine_diff_density_min -1.399
_refine_diff_density_rms 0.138
_refine_ls_extinction_method none
_refine_ls_goodness_of_fit_ref 1.161
_refine_ls_hydrogen_treatment constr
_refine_ls_matrix_type full
_refine_ls_number_parameters 733
_refine_ls_number_reflns 4720
_refine_ls_number_restraints 0
_refine_ls_restrained_S_all 1.161
_refine_ls_R_factor_all 0.1460
_refine_ls_R_factor_gt 0.1268
_refine_ls_shift/su_max 1.611
_refine_ls_shift/su_mean 0.139
_refine_ls_structure_factor_coef Fsqd
_refine_ls_weighting_details 'w=1/[\s^2^(Fo^2^)+(0.1273P)^2^+171.8452P] where P=(Fo^2^+2Fc^2^)/3'
_refine_ls_weighting_scheme calc
_refine_ls_wR_factor_gt 0.3083
_refine_ls_wR_factor_ref 0.3216
_reflns_Friedel_coverage 0.000
_reflns_number_gt 3980
_reflns_number_total 4720
_reflns_threshold_expression 'I > 2\s(I)'
_cod_data_source_file ic6b02833_si_004.cif
_cod_data_source_block c1_a_sqd
_cod_depositor_comments 'Adding full bibliography for 4345034--4345035.cif.'
_cod_database_code 4345034
_shelx_shelxl_version_number 2014/7
_shelx_space_group_comment
;
The symmetry employed for this shelxl refinement is uniquely defined
by the following loop, which should always be used as a source of
symmetry information in preference to the above space-group names.
They are only intended as comments.
;
_shelx_estimated_absorpt_t_min 0.896
_shelx_estimated_absorpt_t_max 0.904
_platon_squeeze_void_probe_radius 1.20

loop_
_space_group_symop_operation_xyz
'x, y, z'
'-x, y+1/2, -z+1/2'
'-x, -y, -z'
'x, -y-1/2, z-1/2'

loop_
_atom_site_label
_atom_site_type_symbol
_atom_site_fract_x
_atom_site_fract_y
_atom_site_fract_z
_atom_site_U_iso_or_equiv
_atom_site_adp_type
_atom_site_occupancy
_atom_site_site_symmetry_order
_atom_site_calc_flag
_atom_site_refinement_flags_posn
_atom_site_refinement_flags_adp
Br1 Br 0.23260(12) 0.7023(2) 0.38652(10) 0.0653(10) Uani 1 1 d . .
Cu1 Cu 0.21335(14) 0.5293(2) 0.38111(11) 0.0565(11) Uani 1 1 d . .
S003 S 0.1750(2) 0.3752(3) 0.38480(17) 0.0116(12) Uani 1 1 d . .
N004 N 0.2253(7) 0.1753(10) 0.3807(5) 0.000(3) Uani 1 1 d . .
N005 N 0.2936(8) 0.2981(14) 0.3669(5) 0.011(4) Uani 1 1 d . .
C78 C 0.1669(8) 0.1296(12) 0.3905(7) 0.002(4) Uani 1 1 d . .
C79 C 0.3234(9) 0.397(2) 0.3660(8) 0.029(6) Uani 1 1 d . .
C80 C 0.3564(8) 0.4468(16) 0.4148(7) 0.013(5) Uani 1 1 d . .
C4 C 0.2853(8) 0.4085(13) 0.2622(6) 0.009(4) Uani 1 1 d . .
H4 H 0.2581 0.3513 0.2723 0.011 Uiso 1 1 calc R U
C5 C 0.3193(8) 0.4573(15) 0.3159(7) 0.008(4) Uani 1 1 d . .
C6 C 0.4172(9) 0.3063(16) 0.4771(6) 0.010(4) Uani 1 1 d . .
C7 C 0.1599(8) 0.1077(13) 0.4437(7) 0.007(4) Uani 1 1 d . .
C8 C 0.1210(9) 0.1020(13) 0.3455(7) 0.010(4) Uani 1 1 d . .
C9 C 0.3604(10) 0.4570(14) 0.5176(8) 0.018(5) Uani 1 1 d . .
C10 C 0.3608(8) 0.3827(13) 0.4677(6) 0.007(4) Uani 1 1 d . .
H10 H 0.3212 0.3399 0.4640 0.009 Uiso 1 1 calc R U
C11 C 0.2394(10) 0.4859(13) 0.2292(7) 0.014(5) Uani 1 1 d . .
C12 C 0.4131(9) 0.2092(17) 0.5001(6) 0.016(5) Uani 1 1 d . .
H12 H 0.3735 0.1873 0.5083 0.020 Uiso 1 1 calc R U
C13 C 0.3494(8) 0.5498(16) 0.3170(7) 0.014(5) Uani 1 1 d . .
H13 H 0.3479 0.5848 0.2840 0.017 Uiso 1 1 calc R U
C14 C 0.3848(8) 0.5445(15) 0.4107(8) 0.011(4) Uani 1 1 d . .
H14 H 0.4068 0.5752 0.4425 0.013 Uiso 1 1 calc R U
C15 C 0.0680(8) 0.1480(16) 0.2503(6) 0.006(4) Uani 1 1 d . .
C16 C 0.4769(10) 0.3361(13) 0.4660(6) 0.009(4) Uani 1 1 d . .
H16 H 0.4809 0.4021 0.4505 0.011 Uiso 1 1 calc R U
C17 C 0.3826(8) 0.5989(14) 0.3631(8) 0.013(5) Uani 1 1 d . .
C18 C 0.2548(9) 0.0451(16) 0.5124(7) 0.013(5) Uani 1 1 d . .
C19 C 0.1682(8) 0.0335(16) 0.2655(7) 0.012(5) Uani 1 1 d . .
C20 C 0.4032(9) 0.0134(14) 0.2619(7) 0.011(4) Uani 1 1 d . .
H20 H 0.3776 -0.0056 0.2291 0.013 Uiso 1 1 calc R U
C21 C 0.5236(9) 0.1747(15) 0.5011(6) 0.014(5) Uani 1 1 d . .
H21 H 0.5595 0.1308 0.5101 0.017 Uiso 1 1 calc R U
C22 C 0.1807(8) 0.1884(16) 0.5365(7) 0.011(4) Uani 1 1 d . .
C23 C 0.2488(8) -0.0547(19) 0.4903(7) 0.017(5) Uani 1 1 d . .
H23 H 0.2172 -0.0667 0.4598 0.020 Uiso 1 1 calc R U
C24 C 0.1663(7) 0.1375(15) 0.5802(8) 0.012(4) Uani 1 1 d . .
H24 H 0.1773 0.0666 0.5860 0.014 Uiso 1 1 calc R U
C25 C 0.4092(9) 0.4634(14) 0.5611(8) 0.014(5) Uani 1 1 d . .
H25 H 0.4471 0.4248 0.5617 0.017 Uiso 1 1 calc R U
C26 C 0.0544(8) 0.0297(13) 0.4090(8) 0.014(5) Uani 1 1 d . .
C27 C 0.3027(9) 0.0566(15) 0.5577(7) 0.014(5) Uani 1 1 d . .
H27 H 0.3080 0.1220 0.5749 0.016 Uiso 1 1 calc R U
C28 C 0.1312(8) 0.1210(13) 0.2870(6) 0.007(4) Uani 1 1 d . .
H28 H 0.1584 0.1843 0.2881 0.008 Uiso 1 1 calc R U
C29 C 0.3325(9) 0.3562(13) 0.2292(7) 0.008(4) Uani 1 1 d . .
C30 C 0.4650(10) 0.1433(14) 0.5112(6) 0.010(4) Uani 1 1 d . .
H30 H 0.4603 0.0767 0.5259 0.012 Uiso 1 1 calc R U
C31 C 0.1036(9) 0.0564(14) 0.4517(7) 0.017(5) Uani 1 1 d . .
H31 H 0.0986 0.0393 0.4870 0.021 Uiso 1 1 calc R U
C32 C 0.3444(10) 0.2366(14) 0.1560(7) 0.020(5) Uani 1 1 d . .
H32 H 0.3269 0.1859 0.1306 0.024 Uiso 1 1 calc R U
C33 C 0.2123(8) 0.1351(13) 0.4914(6) 0.011(5) Uani 1 1 d . .
H33 H 0.2401 0.1884 0.4785 0.013 Uiso 1 1 calc R U
C34 C 0.2587(8) 0.5427(14) 0.1875(7) 0.008(4) Uani 1 1 d . .
H34 H 0.3002 0.5344 0.1796 0.010 Uiso 1 1 calc R U
C35 C 0.3052(9) 0.5159(15) 0.5197(7) 0.016(5) Uani 1 1 d . .
H35 H 0.2704 0.5108 0.4912 0.019 Uiso 1 1 calc R U
C36 C 0.5301(9) 0.2731(15) 0.4769(6) 0.008(4) Uani 1 1 d . .
H36 H 0.5697 0.2948 0.4685 0.009 Uiso 1 1 calc R U
C37 C 0.4020(12) 0.5285(16) 0.6047(7) 0.025(5) Uani 1 1 d . .
H37 H 0.4351 0.5307 0.6348 0.030 Uiso 1 1 calc R U
C38 C 0.3908(9) -0.0289(14) 0.3110(10) 0.025(5) Uani 1 1 d . .
H38 H 0.3566 -0.0759 0.3110 0.030 Uiso 1 1 calc R U
C39 C 0.0322(9) 0.0733(15) 0.2170(7) 0.014(5) Uani 1 1 d . .
H39 H 0.0470 0.0040 0.2172 0.017 Uiso 1 1 calc R U
C40 C 0.4799(9) 0.0721(15) 0.3584(8) 0.019(5) Uani 1 1 d . .
H40 H 0.5051 0.0919 0.3912 0.023 Uiso 1 1 calc R U
C41 C 0.4292(9) -0.0008(16) 0.3589(8) 0.020(5) Uani 1 1 d . .
H41 H 0.4219 -0.0297 0.3916 0.024 Uiso 1 1 calc R U
C42 C 0.3500(12) 0.5872(14) 0.6050(8) 0.017(5) Uani 1 1 d . .
H42 H 0.3473 0.6321 0.6341 0.021 Uiso 1 1 calc R U
C43 C 0.0642(9) 0.0535(14) 0.3558(7) 0.019(5) Uani 1 1 d . .
H43 H 0.0319 0.0365 0.3266 0.023 Uiso 1 1 calc R U
C44 C 0.3068(8) 0.2792(14) 0.1919(7) 0.012(4) Uani 1 1 d . .
H44 H 0.2645 0.2559 0.1908 0.015 Uiso 1 1 calc R U
C45 C 0.3004(9) 0.5809(15) 0.5621(9) 0.017(5) Uani 1 1 d . .
H45 H 0.2632 0.6212 0.5619 0.020 Uiso 1 1 calc R U
C46 C 0.3433(8) -0.0261(16) 0.5784(6) 0.006(4) Uani 1 1 d . .
H46 H 0.3762 -0.0148 0.6080 0.007 Uiso 1 1 calc R U
C47 C 0.4934(9) 0.1155(15) 0.3105(9) 0.025(5) Uani 1 1 d . .
C48 C 0.1791(9) 0.5044(15) 0.2426(7) 0.020(5) Uani 1 1 d . .
H48 H 0.1667 0.4693 0.2719 0.024 Uiso 1 1 calc R U
C49 C -0.0247(9) 0.1002(17) 0.1838(7) 0.019(5) Uani 1 1 d . .
H49 H -0.0474 0.0496 0.1610 0.023 Uiso 1 1 calc R U
C50 C 0.1746(8) -0.0672(17) 0.2875(7) 0.018(5) Uani 1 1 d . .
H50 H 0.1563 -0.0843 0.3178 0.022 Uiso 1 1 calc R U
C51 C 0.3957(10) 0.3881(13) 0.2308(6) 0.010(4) Uani 1 1 d . .
H51 H 0.4138 0.4384 0.2562 0.012 Uiso 1 1 calc R U
C52 C 0.4069(10) 0.2694(14) 0.1580(7) 0.015(5) Uani 1 1 d . .
H52 H 0.4320 0.2402 0.1345 0.019 Uiso 1 1 calc R U
C53 C -0.0480(9) 0.201(2) 0.1839(7) 0.031(6) Uani 1 1 d . .
H53 H -0.0870 0.2178 0.1616 0.037 Uiso 1 1 calc R U
C54 C 0.4327(8) 0.3453(14) 0.1946(7) 0.013(5) Uani 1 1 d . .
H54 H 0.4750 0.3683 0.1954 0.016 Uiso 1 1 calc R U
C55 C 0.3349(9) -0.1225(16) 0.5555(8) 0.017(5) Uani 1 1 d . .
H55 H 0.3612 -0.1786 0.5697 0.021 Uiso 1 1 calc R U
C56 C 0.4116(8) 0.7050(14) 0.3630(6) 0.018(5) Uani 1 1 d . .
H56A H 0.3806 0.7572 0.3696 0.028 Uiso 1 1 calc R U
H56B H 0.4241 0.7180 0.3283 0.028 Uiso 1 1 calc R U
H56C H 0.4491 0.7090 0.3911 0.028 Uiso 1 1 calc R U
C57 C 0.2158(11) 0.6115(16) 0.1578(7) 0.024(5) Uani 1 1 d . .
H57 H 0.2281 0.6458 0.1281 0.029 Uiso 1 1 calc R U
C58 C 0.4533(10) 0.0828(15) 0.2626(8) 0.023(5) Uani 1 1 d . .
H58 H 0.4611 0.1097 0.2296 0.028 Uiso 1 1 calc R U
C59 C 0.0432(10) 0.2483(17) 0.2491(7) 0.022(5) Uani 1 1 d . .
H59 H 0.0662 0.2996 0.2712 0.026 Uiso 1 1 calc R U
C60 C 0.2875(10) -0.1372(16) 0.5113(8) 0.021(5) Uani 1 1 d . .
H60 H 0.2814 -0.2037 0.4954 0.025 Uiso 1 1 calc R U
C61 C 0.1373(10) 0.5748(18) 0.2124(8) 0.032(6) Uani 1 1 d . .
H61 H 0.0960 0.5847 0.2205 0.038 Uiso 1 1 calc R U
C62 C 0.1972(9) 0.0547(18) 0.2219(8) 0.027(5) Uani 1 1 d . .
H62 H 0.1945 0.1234 0.2083 0.032 Uiso 1 1 calc R U
C63 C 0.1565(11) 0.6315(14) 0.1698(7) 0.023(5) Uani 1 1 d . .
H63 H 0.1293 0.6815 0.1503 0.028 Uiso 1 1 calc R U
C64 C -0.0163(11) 0.2778(19) 0.2155(8) 0.037(6) Uani 1 1 d . .
H64 H -0.0323 0.3464 0.2154 0.045 Uiso 1 1 calc R U
C65 C 0.1671(10) 0.2935(19) 0.5300(8) 0.038(6) Uani 1 1 d . .
H65 H 0.1769 0.3287 0.4997 0.046 Uiso 1 1 calc R U
C66 C 0.5472(8) 0.1953(14) 0.3110(8) 0.027(5) Uani 1 1 d . .
H66A H 0.5847 0.1606 0.3019 0.041 Uiso 1 1 calc R U
H66B H 0.5579 0.2260 0.3466 0.041 Uiso 1 1 calc R U
H66C H 0.5332 0.2498 0.2848 0.041 Uiso 1 1 calc R U
C67 C 0.2354(9) -0.115(3) 0.2165(11) 0.049(7) Uani 1 1 d . .
H67 H 0.2568 -0.1654 0.1988 0.058 Uiso 1 1 calc R U
C68 C -0.0054(9) -0.0280(17) 0.4189(7) 0.043(6) Uani 1 1 d . .
H68A H -0.0048 -0.0990 0.4054 0.065 Uiso 1 1 calc R U
H68B H -0.0432 0.0079 0.4004 0.065 Uiso 1 1 calc R U
H68C H -0.0064 -0.0296 0.4573 0.065 Uiso 1 1 calc R U
C69 C 0.2097(10) -0.1438(18) 0.2629(11) 0.043(6) Uani 1 1 d . .
H69 H 0.2155 -0.2117 0.2772 0.051 Uiso 1 1 calc R U
C70 C 0.2290(10) -0.016(2) 0.1977(9) 0.042(6) Uani 1 1 d . .
H70 H 0.2471 0.0036 0.1675 0.051 Uiso 1 1 calc R U
C1 C 0.2345(11) 0.2887(15) 0.3760(6) 0.020(5) Uani 1 1 d . .
C3 C 0.2811(10) 0.1304(15) 0.3700(6) 0.011(5) Uani 1 1 d . .
H3 H 0.2879 0.0579 0.3684 0.014 Uiso 1 1 calc R U
C2 C 0.3236(8) 0.2013(15) 0.3624(6) 0.000(4) Uani 1 1 d . .
H2 H 0.3652 0.1896 0.3555 0.000 Uiso 1 1 calc R U
C74 C 0.1395(13) 0.3477(19) 0.5671(11) 0.066(8) Uani 1 1 d . .
H74 H 0.1334 0.4204 0.5637 0.079 Uiso 1 1 calc R U
C75 C 0.1204(10) 0.293(2) 0.6102(9) 0.043(7) Uani 1 1 d . .
H75 H 0.0979 0.3275 0.6341 0.052 Uiso 1 1 calc R U
C76 C 0.1349(8) 0.1909(17) 0.6167(7) 0.012(5) Uani 1 1 d . .
H76 H 0.1237 0.1548 0.6462 0.014 Uiso 1 1 calc R U

loop_
_atom_site_aniso_label
_atom_site_aniso_U_11
_atom_site_aniso_U_22
_atom_site_aniso_U_33
_atom_site_aniso_U_23
_atom_site_aniso_U_13
_atom_site_aniso_U_12
Br1 0.0711(19) 0.0492(18) 0.0693(19) -0.0015(14) -0.0054(14) 0.0068(14)
Cu1 0.059(2) 0.053(2) 0.055(2) -0.0013(16) 0.0036(16) -0.0018(16)
S003 0.002(3) 0.015(3) 0.018(3) -0.001(2) 0.003(2) 0.002(2)
N004 -0.001(10) -0.001(10) 0.000(8) 0.000(6) 0.000(7) 0.000(8)
N005 0.008(11) 0.015(13) 0.011(9) 0.006(8) 0.002(7) -0.009(11)
C78 0.000(13) 0.001(10) 0.007(14) 0.002(9) 0.002(11) 0.001(9)
C79 0.012(12) 0.06(2) 0.017(15) 0.034(15) 0.015(11) 0.028(14)
C80 0.002(10) 0.028(15) 0.006(13) -0.006(12) -0.004(9) -0.001(10)
C4 0.022(11) 0.004(11) 0.004(11) -0.005(10) 0.010(10) -0.011(10)
C5 0.002(10) 0.004(12) 0.020(15) -0.002(11) 0.005(9) -0.003(10)
C6 0.004(13) 0.024(15) 0.001(10) 0.000(10) -0.001(8) -0.010(11)
C7 0.001(12) 0.008(11) 0.013(14) -0.007(9) 0.002(10) -0.005(9)
C8 0.010(12) 0.012(11) 0.010(14) 0.000(9) 0.007(12) -0.009(9)
C9 0.017(13) 0.019(13) 0.024(15) 0.017(11) 0.018(13) 0.005(11)
C10 0.008(11) 0.003(10) 0.010(12) -0.001(10) 0.001(8) -0.006(9)
C11 0.037(16) 0.005(11) -0.001(11) -0.001(10) 0.004(11) -0.014(11)
C12 0.021(15) 0.029(15) 0.000(11) -0.006(10) 0.005(9) -0.026(13)
C13 0.018(11) 0.024(14) 0.000(13) 0.005(11) 0.000(10) -0.006(11)
C14 0.004(10) 0.008(13) 0.019(14) -0.007(11) -0.002(9) -0.005(10)
C15 0.003(11) 0.016(14) -0.001(11) 0.000(10) 0.000(9) -0.009(11)
C16 0.023(14) 0.000(11) 0.000(10) -0.001(8) -0.006(9) 0.005(12)
C17 0.029(13) 0.005(13) 0.008(13) 0.006(12) 0.011(11) 0.003(10)
C18 0.015(13) 0.016(15) 0.009(13) -0.013(11) 0.007(11) -0.012(11)
C19 0.010(11) 0.026(16) 0.004(12) -0.011(11) 0.007(10) -0.017(10)
C20 0.015(13) 0.005(11) 0.010(13) -0.001(10) -0.008(9) 0.008(10)
C21 0.009(14) 0.028(16) 0.003(10) -0.007(10) -0.006(9) 0.006(10)
C22 0.016(11) 0.015(15) 0.001(13) -0.005(10) -0.002(9) 0.008(10)
C23 0.000(11) 0.045(17) 0.004(11) 0.014(13) -0.003(8) -0.008(12)
C24 0.003(10) 0.031(13) 0.000(11) 0.002(12) -0.002(9) 0.004(10)
C25 0.005(12) 0.031(13) 0.004(12) 0.007(11) -0.006(11) -0.008(9)
C26 0.008(12) 0.009(11) 0.023(14) 0.002(10) -0.004(12) -0.008(9)
C27 0.012(12) 0.019(14) 0.013(13) -0.016(10) 0.012(11) -0.013(12)
C28 0.013(12) 0.006(11) 0.002(11) 0.000(9) 0.005(10) -0.007(9)
C29 0.012(13) -0.001(11) 0.008(11) 0.001(10) -0.011(10) -0.002(10)
C30 0.023(14) 0.006(11) 0.002(11) 0.002(8) 0.002(10) 0.010(13)
C31 0.013(13) 0.037(13) 0.003(12) -0.003(9) 0.005(11) -0.020(11)
C32 0.023(15) 0.015(12) 0.017(13) 0.011(10) -0.014(11) 0.003(12)
C33 0.017(11) 0.002(11) 0.014(12) -0.002(10) 0.004(11) -0.008(10)
C34 0.007(11) 0.009(11) 0.008(11) -0.004(10) -0.001(10) 0.009(10)
C35 0.024(15) 0.022(12) -0.001(12) 0.001(11) -0.002(9) -0.020(12)
C36 0.012(13) 0.011(13) 0.000(10) -0.002(9) 0.000(8) -0.007(11)
C37 0.054(18) 0.020(13) 0.005(14) -0.002(12) 0.012(11) -0.028(14)
C38 0.007(12) 0.005(12) 0.058(18) -0.007(13) -0.007(14) 0.007(9)
C39 0.008(13) 0.030(14) 0.005(11) 0.010(11) 0.006(10) 0.006(11)
C40 0.013(13) 0.031(13) 0.010(14) -0.013(11) -0.011(9) 0.013(12)
C41 0.005(11) 0.040(14) 0.016(14) 0.001(11) 0.003(11) 0.004(11)
C42 0.033(14) -0.001(12) 0.025(15) -0.003(9) 0.024(15) -0.004(12)
C43 0.020(14) 0.029(12) 0.006(13) -0.004(10) -0.004(10) 0.002(11)
C44 0.010(11) 0.009(12) 0.017(11) 0.002(10) -0.002(11) 0.010(10)
C45 0.007(13) 0.029(14) 0.019(13) 0.002(12) 0.011(13) -0.005(10)
C46 0.007(11) 0.010(13) 0.001(10) 0.001(11) 0.003(8) -0.001(11)
C47 0.042(15) 0.018(13) 0.013(14) 0.009(12) -0.002(13) 0.023(12)
C48 0.006(12) 0.036(13) 0.020(12) 0.007(11) 0.009(11) 0.013(11)
C49 0.012(14) 0.029(16) 0.012(12) 0.001(10) -0.012(11) -0.008(11)
C50 0.021(12) 0.023(15) 0.011(11) -0.010(12) 0.002(9) -0.016(11)
C51 0.033(15) -0.001(10) 0.000(10) 0.001(8) 0.005(10) 0.002(11)
C52 0.041(16) 0.005(12) 0.004(12) 0.005(10) 0.014(10) 0.016(11)
C53 0.020(13) 0.064(19) 0.005(12) 0.010(13) -0.006(10) 0.016(15)
C54 0.009(11) 0.010(11) 0.018(12) 0.000(11) -0.006(11) 0.001(10)
C55 0.016(13) 0.013(15) 0.024(14) 0.003(11) 0.006(12) 0.016(10)
C56 0.010(11) 0.040(15) 0.005(10) 0.009(9) -0.001(8) -0.010(10)
C57 0.025(14) 0.030(14) 0.019(13) -0.020(12) 0.012(12) 0.002(12)
C58 0.030(13) 0.029(14) 0.006(14) 0.010(10) -0.010(11) 0.003(12)
C59 0.033(15) 0.027(16) 0.006(12) -0.012(10) 0.004(11) 0.000(12)
C60 0.026(13) 0.028(15) 0.008(12) -0.015(11) 0.002(11) -0.010(13)
C61 0.020(13) 0.057(16) 0.020(13) -0.019(13) 0.007(12) 0.005(13)
C62 0.013(12) 0.052(16) 0.019(14) -0.019(12) 0.008(11) 0.008(12)
C63 0.042(17) 0.018(13) 0.006(12) 0.006(10) -0.009(11) 0.012(11)
C64 0.042(16) 0.049(17) 0.016(12) -0.002(14) -0.008(12) 0.008(14)
C65 0.080(17) 0.032(19) 0.009(13) 0.003(12) 0.028(12) 0.019(13)
C66 0.020(12) 0.016(12) 0.041(13) 0.018(10) -0.012(10) -0.018(11)
C67 0.015(13) 0.08(3) 0.049(18) -0.048(17) -0.002(13) 0.013(14)
C68 0.043(15) 0.075(18) 0.005(11) 0.007(11) -0.015(10) -0.042(14)
C69 0.029(14) 0.036(16) 0.058(19) -0.019(15) -0.007(13) -0.006(13)
C70 0.030(15) 0.046(18) 0.054(17) -0.004(17) 0.018(13) -0.007(14)
C1 0.034(16) 0.021(16) 0.001(11) 0.006(9) -0.008(9) -0.027(12)
C3 0.019(14) 0.016(12) -0.001(10) -0.001(9) 0.001(9) -0.018(13)
C2 0.002(11) 0.000(12) 0.000(10) 0.001(8) 0.002(8) 0.001(12)
C74 0.12(2) 0.038(17) 0.043(17) 0.032(17) 0.020(17) 0.014(16)
C75 0.046(15) 0.05(2) 0.026(16) -0.025(14) -0.007(11) 0.033(14)
C76 0.005(10) 0.024(15) 0.005(12) 0.004(11) -0.004(9) -0.011(10)

loop_
_atom_type_symbol
_atom_type_description
_atom_type_scat_dispersion_real
_atom_type_scat_dispersion_imag
_atom_type_scat_source
C C 0.0033 0.0016 'International Tables Vol C Tables 4.2.6.8 and 6.1.1.4'
H H 0.0000 0.0000 'International Tables Vol C Tables 4.2.6.8 and 6.1.1.4'
N N 0.0061 0.0033 'International Tables Vol C Tables 4.2.6.8 and 6.1.1.4'
S S 0.1246 0.1234 'International Tables Vol C Tables 4.2.6.8 and 6.1.1.4'
Cu Cu 0.3201 1.2651 'International Tables Vol C Tables 4.2.6.8 and 6.1.1.4'
Br Br -0.2901 2.4595 'International Tables Vol C Tables 4.2.6.8 and 6.1.1.4'

loop_
_geom_angle_atom_site_label_1
_geom_angle_atom_site_label_2
_geom_angle_atom_site_label_3
_geom_angle
S003 Cu1 Br1 165.8(2)
C1 S003 Cu1 107.1(7)
C3 N004 C78 131.3(14)
C3 N004 C1 105.3(14)
C78 N004 C1 123.2(15)
C1 N005 C2 113.0(15)
C1 N005 C79 121.7(16)
C2 N005 C79 125.2(16)
C7 C78 C8 123.4(15)
C7 C78 N004 119.0(15)
C8 C78 N004 117.5(15)
N005 C79 C80 121.9(16)
N005 C79 C5 121.5(19)
C80 C79 C5 116(2)
C14 C80 C79 118.7(17)
C14 C80 C10 124.9(16)
C79 C80 C10 116.3(17)
C11 C4 C5 111.8(13)
C11 C4 C29 113.2(13)
C5 C4 C29 113.2(13)
C11 C4 H4 105.9
C5 C4 H4 105.9
C29 C4 H4 106.0
C13 C5 C79 119.2(18)
C13 C5 C4 121.4(16)
C79 C5 C4 119.3(18)
C12 C6 C16 117.1(16)
C12 C6 C10 122.4(17)
C16 C6 C10 120.4(17)
C31 C7 C78 117.4(15)
C31 C7 C33 121.0(16)
C78 C7 C33 121.6(15)
C78 C8 C43 116.9(15)
C78 C8 C28 122.7(15)
C43 C8 C28 120.5(16)
C25 C9 C35 117.2(17)
C25 C9 C10 124.5(18)
C35 C9 C10 118.2(18)
C6 C10 C80 113.6(13)
C6 C10 C9 111.8(14)
C80 C10 C9 111.0(14)
C6 C10 H10 106.7
C80 C10 H10 106.6
C9 C10 H10 106.7
C34 C11 C48 119.5(17)
C34 C11 C4 120.4(17)
C48 C11 C4 120.0(16)
C30 C12 C6 122.1(16)
C30 C12 H12 118.9
C6 C12 H12 119.0
C5 C13 C17 125.6(16)
C5 C13 H13 117.2
C17 C13 H13 117.3
C17 C14 C80 124.3(16)
C17 C14 H14 117.9
C80 C14 H14 117.9
C59 C15 C39 116.9(16)
C59 C15 C28 120.8(17)
C39 C15 C28 122.3(17)
C36 C16 C6 122.8(16)
C36 C16 H16 118.6
C6 C16 H16 118.5
C14 C17 C13 115.7(16)
C14 C17 C56 120.5(17)
C13 C17 C56 123.7(17)
C23 C18 C27 115.3(17)
C23 C18 C33 123.7(17)
C27 C18 C33 121.0(18)
C62 C19 C50 118.1(17)
C62 C19 C28 117.9(19)
C50 C19 C28 124.0(16)
C58 C20 C38 119.5(16)
C58 C20 H20 120.3
C38 C20 H20 120.2
C30 C21 C36 119.9(16)
C30 C21 H21 120.1
C36 C21 H21 120.0
C24 C22 C65 119.4(16)
C24 C22 C33 124.2(18)
C65 C22 C33 116.4(18)
C60 C23 C18 122.6(16)
C60 C23 H23 118.6
C18 C23 H23 118.8
C22 C24 C76 119.8(17)
C22 C24 H24 120.1
C76 C24 H24 120.1
C9 C25 C37 119.3(18)
C9 C25 H25 120.3
C37 C25 H25 120.4
C31 C26 C43 117.4(15)
C31 C26 C68 121.4(16)
C43 C26 C68 121.2(16)
C18 C27 C46 122.4(16)
C18 C27 H27 118.8
C46 C27 H27 118.8
C19 C28 C15 113.7(14)
C19 C28 C8 112.9(14)
C15 C28 C8 111.1(13)
C19 C28 H28 106.1
C15 C28 H28 106.2
C8 C28 H28 106.1
C51 C29 C44 119.0(16)
C51 C29 C4 124.0(15)
C44 C29 C4 116.6(16)
C21 C30 C12 120.1(16)
C21 C30 H30 119.9
C12 C30 H30 120.0
C7 C31 C26 122.7(15)
C7 C31 H31 118.6
C26 C31 H31 118.7
C52 C32 C44 120.0(17)
C52 C32 H32 120.0
C44 C32 H32 120.0
C18 C33 C7 114.4(14)
C18 C33 C22 112.5(14)
C7 C33 C22 109.0(13)
C18 C33 H33 106.8
C7 C33 H33 106.8
C22 C33 H33 106.9
C57 C34 C11 119.2(16)
C57 C34 H34 120.4
C11 C34 H34 120.4
C45 C35 C9 122.0(17)
C45 C35 H35 119.0
C9 C35 H35 119.0
C16 C36 C21 118.0(15)
C16 C36 H36 120.9
C21 C36 H36 121.1
C42 C37 C25 122.5(19)
C42 C37 H37 118.8
C25 C37 H37 118.7
C41 C38 C20 119.6(17)
C41 C38 H38 120.2
C20 C38 H38 120.1
C49 C39 C15 121.1(17)
C49 C39 H39 119.5
C15 C39 H39 119.4
C47 C40 C41 122.2(17)
C47 C40 H40 118.9
C41 C40 H40 118.9
C38 C41 C40 119.5(17)
C38 C41 H41 120.2
C40 C41 H41 120.3
C37 C42 C45 118.9(17)
C37 C42 H42 120.5
C45 C42 H42 120.6
C8 C43 C26 122.2(16)
C8 C43 H43 118.9
C26 C43 H43 118.9
C29 C44 C32 120.2(16)
C29 C44 H44 119.9
C32 C44 H44 119.9
C35 C45 C42 120.0(17)
C35 C45 H45 120.1
C42 C45 H45 119.9
C55 C46 C27 119.8(16)
C55 C46 H46 120.1
C27 C46 H46 120.1
C40 C47 C58 115.9(18)
C40 C47 C66 121.3(18)
C58 C47 C66 122.8(18)
C61 C48 C11 120.0(17)
C61 C48 H48 120.1
C11 C48 H48 119.9
C53 C49 C39 120.2(17)
C53 C49 H49 119.9
C39 C49 H49 119.9
C19 C50 C69 118.7(17)
C19 C50 H50 120.6
C69 C50 H50 120.7
C29 C51 C54 120.3(15)
C29 C51 H51 119.8
C54 C51 H51 119.9
C32 C52 C54 120.3(16)
C32 C52 H52 119.9
C54 C52 H52 119.8
C64 C53 C49 122.1(18)
C64 C53 H53 119.0
C49 C53 H53 118.9
C52 C54 C51 120.2(16)
C52 C54 H54 120.0
C51 C54 H54 119.9
C46 C55 C60 119.4(16)
C46 C55 H55 120.2
C60 C55 H55 120.4
C17 C56 H56A 109.5
C17 C56 H56B 109.5
H56A C56 H56B 109.5
C17 C56 H56C 109.4
H56A C56 H56C 109.5
H56B C56 H56C 109.5
C63 C57 C34 122.7(17)
C63 C57 H57 118.7
C34 C57 H57 118.7
C20 C58 C47 123.2(17)
C20 C58 H58 118.4
C47 C58 H58 118.4
C15 C59 C64 123.0(17)
C15 C59 H59 118.5
C64 C59 H59 118.4
C55 C60 C23 120.5(17)
C55 C60 H60 119.7
C23 C60 H60 119.9
C48 C61 C63 120.5(17)
C48 C61 H61 119.7
C63 C61 H61 119.8
C70 C62 C19 124(2)
C70 C62 H62 117.8
C19 C62 H62 117.9
C57 C63 C61 117.9(17)
C57 C63 H63 121.1
C61 C63 H63 121.0
C53 C64 C59 116.7(19)
C53 C64 H64 121.6
C59 C64 H64 121.8
C74 C65 C22 121.1(18)
C74 C65 H65 119.5
C22 C65 H65 119.4
C47 C66 H66A 109.5
C47 C66 H66B 109.5
H66A C66 H66B 109.5
C47 C66 H66C 109.5
H66A C66 H66C 109.5
H66B C66 H66C 109.5
C70 C67 C69 120(2)
C70 C67 H67 120.0
C69 C67 H67 120.0
C26 C68 H68A 109.5
C26 C68 H68B 109.5
H68A C68 H68B 109.5
C26 C68 H68C 109.5
H68A C68 H68C 109.5
H68B C68 H68C 109.5
C67 C69 C50 119(2)
C67 C69 H69 120.7
C50 C69 H69 120.5
C62 C70 C67 120(2)
C62 C70 H70 120.0
C67 C70 H70 120.0
N005 C1 N004 104.3(16)
N005 C1 S003 134.7(15)
N004 C1 S003 120.9(16)
C2 C3 N004 111.9(16)
C2 C3 H3 124.1
N004 C3 H3 124.0
C3 C2 N005 105.4(15)
C3 C2 H2 127.3
N005 C2 H2 127.3
C65 C74 C75 119(2)
C65 C74 H74 120.4
C75 C74 H74 120.5
C76 C75 C74 119.1(19)
C76 C75 H75 120.4
C74 C75 H75 120.5
C75 C76 C24 121.1(17)
C75 C76 H76 119.4
C24 C76 H76 119.4

loop_
_geom_bond_atom_site_label_1
_geom_bond_atom_site_label_2
_geom_bond_distance
Br1 Cu1 2.224(4)
Cu1 S003 2.116(5)
S003 C1 1.70(2)
N004 C3 1.37(2)
N004 C78 1.41(2)
N004 C1 1.45(2)
N005 C1 1.30(2)
N005 C2 1.39(2)
N005 C79 1.40(3)
C78 C7 1.39(2)
C78 C8 1.39(2)
C79 C80 1.44(3)
C79 C5 1.45(2)
C80 C14 1.38(2)
C80 C10 1.54(2)
C4 C11 1.51(2)
C4 C5 1.54(2)
C4 C29 1.54(2)
C4 H4 0.9800
C5 C13 1.33(2)
C6 C12 1.36(2)
C6 C16 1.38(2)
C6 C10 1.51(2)
C7 C31 1.39(2)
C7 C33 1.51(2)
C8 C43 1.40(2)
C8 C28 1.53(2)
C9 C25 1.36(2)
C9 C35 1.38(2)
C9 C10 1.56(2)
C10 H10 0.9800
C11 C34 1.38(2)
C11 C48 1.38(2)
C12 C30 1.36(2)
C12 H12 0.9300
C13 C17 1.39(2)
C13 H13 0.9300
C14 C17 1.37(2)
C14 H14 0.9300
C15 C59 1.37(2)
C15 C39 1.39(2)
C15 C28 1.51(2)
C16 C36 1.36(2)
C16 H16 0.9300
C17 C56 1.47(2)
C18 C23 1.37(2)
C18 C27 1.38(2)
C18 C33 1.48(2)
C19 C62 1.36(2)
C19 C50 1.38(2)
C19 C28 1.50(2)
C20 C58 1.37(2)
C20 C38 1.40(2)
C20 H20 0.9300
C21 C30 1.36(2)
C21 C36 1.40(2)
C21 H21 0.9300
C22 C24 1.34(2)
C22 C65 1.36(2)
C22 C33 1.55(2)
C23 C60 1.37(2)
C23 H23 0.9300
C24 C76 1.39(2)
C24 H24 0.9300
C25 C37 1.39(2)
C25 H25 0.9300
C26 C31 1.39(2)
C26 C43 1.41(2)
C26 C68 1.51(2)
C27 C46 1.39(2)
C27 H27 0.9300
C28 H28 0.9800
C29 C51 1.38(2)
C29 C44 1.39(2)
C30 H30 0.9300
C31 H31 0.9300
C32 C52 1.37(2)
C32 C44 1.40(2)
C32 H32 0.9300
C33 H33 0.9800
C34 C57 1.37(2)
C34 H34 0.9300
C35 C45 1.36(2)
C35 H35 0.9300
C36 H36 0.9300
C37 C42 1.32(2)
C37 H37 0.9300
C38 C41 1.37(2)
C38 H38 0.9300
C39 C49 1.37(2)
C39 H39 0.9300
C40 C47 1.39(2)
C40 C41 1.41(2)
C40 H40 0.9300
C41 H41 0.9300
C42 C45 1.36(2)
C42 H42 0.9300
C43 H43 0.9300
C44 H44 0.9300
C45 H45 0.9300
C46 C55 1.34(2)
C46 H46 0.9300
C47 C58 1.40(2)
C47 C66 1.51(3)
C48 C61 1.38(2)
C48 H48 0.9300
C49 C53 1.37(3)
C49 H49 0.9300
C50 C69 1.42(3)
C50 H50 0.9300
C51 C54 1.40(2)
C51 H51 0.9300
C52 C54 1.37(2)
C52 H52 0.9300
C53 C64 1.35(3)
C53 H53 0.9300
C54 H54 0.9300
C55 C60 1.36(2)
C55 H55 0.9300
C56 H56A 0.9600
C56 H56B 0.9600
C56 H56C 0.9600
C57 C63 1.35(2)
C57 H57 0.9300
C58 H58 0.9300
C59 C64 1.43(3)
C59 H59 0.9300
C60 H60 0.9300
C61 C63 1.40(2)
C61 H61 0.9300
C62 C70 1.32(3)
C62 H62 0.9300
C63 H63 0.9300
C64 H64 0.9300
C65 C74 1.36(3)
C65 H65 0.9300
C66 H66A 0.9600
C66 H66B 0.9600
C66 H66C 0.9600
C67 C70 1.34(3)
C67 C69 1.40(3)
C67 H67 0.9300
C68 H68A 0.9600
C68 H68B 0.9600
C68 H68C 0.9600
C69 H69 0.9300
C70 H70 0.9300
C3 C2 1.30(2)
C3 H3 0.9300
C2 H2 0.9300
C74 C75 1.39(3)
C74 H74 0.9300
C75 C76 1.33(3)
C75 H75 0.9300
C76 H76 0.9300

loop_
_platon_squeeze_void_nr
_platon_squeeze_void_average_x
_platon_squeeze_void_average_y
_platon_squeeze_void_average_z
_platon_squeeze_void_volume
_platon_squeeze_void_count_electrons
_platon_squeeze_void_content
1 0.000 0.000 0.000 448 96 ' '
2 0.464 0.108 0.843 9 0 ' '
3 1.000 0.500 0.500 448 96 ' '
4 0.690 0.119 0.610 10 0 ' '
5 0.464 0.392 0.343 9 0 ' '
6 0.690 0.381 0.110 10 0 ' '
7 0.535 0.608 0.657 10 0 ' '
8 0.310 0.619 0.890 11 0 ' '
9 0.310 0.881 0.390 11 0 ' '
10 0.535 0.891 0.157 9 0 ' '
